data_4315312
loop_
_publ_author_name
'Ilia Korobkov'
'Sandro Gambarotta'

_publ_section_title
;
 Ligand Metalation in the Reactivity of a Tetravalent Uranium Amides
;
_journal_name_full 'Inorganic Chemistry'
_journal_page_first 3409
_journal_page_last 3418
_journal_paper_doi 10.1021/ic902567m
_journal_volume 49
_journal_year 2010
_chemical_formula_sum 'C30 H90 Cl2 N6 Si10 U2'
_chemical_formula_weight 1362.94
_chemical_name_systematic
; 
 ? 
;
_space_group_IT_number 14
_symmetry_cell_setting monoclinic
_symmetry_space_group_name_Hall '-P 2yn'
_symmetry_space_group_name_H-M 'P 1 21/n 1'
_atom_sites_solution_hydrogens geom
_atom_sites_solution_primary direct
_atom_sites_solution_secondary difmap
_audit_creation_method SHELXL-97
_cell_angle_alpha 90.00
_cell_angle_beta 99.568(3)
_cell_angle_gamma 90.00
_cell_formula_units_Z 2
_cell_length_a 11.910(3)
_cell_length_b 14.303(3)
_cell_length_c 17.715(4)
_cell_measurement_reflns_used 54
_cell_measurement_temperature 203(2)
_cell_measurement_theta_max 28.29
_cell_measurement_theta_min 1.47
_cell_volume 2975.7(12)
_computing_cell_refinement 'SMART, Bruker (2000)'
_computing_data_collection 'SMART, Bruker (2000)'
_computing_data_reduction 'XPREP, Bruker (2000)'
_computing_molecular_graphics 'SHELXTL, Bruker (2000)'
_computing_publication_material 'SHELXTL, Bruker (2000)'
_computing_structure_refinement 'SHELXL-97 (Sheldrick, 1997)'
_computing_structure_solution 'SHELXS-97 (Sheldrick, 1997)'
_diffrn_ambient_temperature 203(2)
_diffrn_measured_fraction_theta_full 0.870
_diffrn_measured_fraction_theta_max 0.870
_diffrn_measurement_device_type 'CCD area detector'
_diffrn_measurement_method 'phi and omega scans'
_diffrn_radiation_monochromator graphite
_diffrn_radiation_source 'fine-focus sealed tube'
_diffrn_radiation_type MoK\a
_diffrn_radiation_wavelength 0.71073
_diffrn_reflns_av_R_equivalents 0.0597
_diffrn_reflns_av_sigmaI/netI 0.0897
_diffrn_reflns_limit_h_max 13
_diffrn_reflns_limit_h_min -15
_diffrn_reflns_limit_k_max 18
_diffrn_reflns_limit_k_min -18
_diffrn_reflns_limit_l_max 22
_diffrn_reflns_limit_l_min -24
_diffrn_reflns_number 16720
_diffrn_reflns_theta_full 28.90
_diffrn_reflns_theta_max 28.90
_diffrn_reflns_theta_min 1.84
_diffrn_standards_decay_% <1
_exptl_absorpt_coefficient_mu 5.751
_exptl_absorpt_correction_T_max 0.4791
_exptl_absorpt_correction_T_min 0.3274
_exptl_absorpt_correction_type multi-scan
_exptl_absorpt_process_details 'SADABS, Bruker (2000)'
_exptl_crystal_colour yellow-brown
_exptl_crystal_density_diffrn 1.521
_exptl_crystal_density_method 'not measured'
_exptl_crystal_description block
_exptl_crystal_F_000 1340
_exptl_crystal_size_max 0.25
_exptl_crystal_size_mid 0.25
_exptl_crystal_size_min 0.15
_refine_diff_density_max 2.928
_refine_diff_density_min -1.311
_refine_diff_density_rms 0.160
_refine_ls_extinction_method none
_refine_ls_goodness_of_fit_ref 1.053
_refine_ls_hydrogen_treatment constr
_refine_ls_matrix_type full
_refine_ls_number_parameters 226
_refine_ls_number_reflns 6814
_refine_ls_number_restraints 0
_refine_ls_restrained_S_all 1.053
_refine_ls_R_factor_all 0.0959
_refine_ls_R_factor_gt 0.0475
_refine_ls_shift/su_max 0.001
_refine_ls_shift/su_mean 0.000
_refine_ls_structure_factor_coef Fsqd
_refine_ls_weighting_details 'calc w=1/[\s^2^(Fo^2^)+(0.0300P)^2^]'
_refine_ls_weighting_scheme calc
_refine_ls_wR_factor_gt 0.0797
_refine_ls_wR_factor_ref 0.0907
_reflns_number_gt 4426
_reflns_number_total 6814
_reflns_threshold_expression >2sigma(I)
_cod_data_source_file ic902567m_si_002_6.cif
_cod_data_source_block sg2106
_cod_depositor_comments
;
The following automatic conversions were performed:

'_symmetry_cell_setting' value 'Monoclinic' changed to 'monoclinic'
according to the built-in table from CIF Core dictionary named
'cif_core.dic' version 2.4.1 from 2010-06-29.

Automatic conversion script
Id: cif_fix_values 1646 2011-03-28 12:23:43Z adriana 
;
_cod_original_cell_volume 2975.8(11)
_cod_database_code 4315312

loop_
_symmetry_equiv_pos_as_xyz
'x, y, z'
'-x+1/2, y+1/2, -z+1/2'
'-x, -y, -z'
'x-1/2, -y-1/2, z-1/2'

loop_
_atom_site_label
_atom_site_type_symbol
_atom_site_fract_x
_atom_site_fract_y
_atom_site_fract_z
_atom_site_U_iso_or_equiv
_atom_site_adp_type
_atom_site_occupancy
_atom_site_symmetry_multiplicity
_atom_site_calc_flag
_atom_site_refinement_flags
_atom_site_disorder_assembly
_atom_site_disorder_group
U1 U 0.96091(2) 0.113248(17) 0.908444(14) 0.02778(8) Uani 1 1 d . . .
Cl Cl 1.06976(15) 0.07953(12) 1.06049(10) 0.0375(4) Uani 1 1 d . . .
N1 N 0.7760(4) 0.1459(4) 0.9025(3) 0.0282(13) Uani 1 1 d . . .
N2 N 1.0387(4) 0.0978(4) 0.8018(3) 0.0298(13) Uani 1 1 d . . .
N3 N 1.0286(4) 0.2463(3) 0.9317(3) 0.0198(11) Uani 1 1 d . . .
Si1 Si 0.72931(18) 0.23770(15) 0.95540(13) 0.0403(5) Uani 1 1 d . . .
Si2 Si 0.67616(17) 0.08058(15) 0.84005(12) 0.0384(5) Uani 1 1 d . . .
Si3 Si 0.99993(17) 0.17282(15) 0.72354(11) 0.0361(5) Uani 1 1 d . . .
Si4 Si 1.14607(17) 0.01559(15) 0.80057(12) 0.0383(5) Uani 1 1 d . . .
Si5 Si 1.12179(19) 0.33121(16) 0.95612(13) 0.0455(6) Uani 1 1 d . . .
C1 C 0.8293(6) 0.2565(5) 1.0487(4) 0.050(2) Uani 1 1 d . . .
H1A H 0.9054 0.2686 1.0384 0.075 Uiso 1 1 calc R . .
H1B H 0.8302 0.2011 1.0803 0.075 Uiso 1 1 calc R . .
H1C H 0.8036 0.3096 1.0754 0.075 Uiso 1 1 calc R . .
C2 C 0.7233(8) 0.3511(5) 0.9004(5) 0.064(3) Uani 1 1 d . . .
H2A H 0.7973 0.3638 0.8866 0.096 Uiso 1 1 calc R . .
H2B H 0.7027 0.4016 0.9319 0.096 Uiso 1 1 calc R . .
H2C H 0.6669 0.3461 0.8543 0.096 Uiso 1 1 calc R . .
C3 C 0.5847(7) 0.2161(7) 0.9808(5) 0.068(3) Uani 1 1 d . . .
H3A H 0.5858 0.1583 1.0096 0.101 Uiso 1 1 calc R . .
H3B H 0.5290 0.2112 0.9344 0.101 Uiso 1 1 calc R . .
H3C H 0.5645 0.2675 1.0116 0.101 Uiso 1 1 calc R . .
C4 C 0.7508(6) 0.0079(5) 0.7748(4) 0.0431(19) Uani 1 1 d . . .
H4A H 0.6947 -0.0227 0.7368 0.065 Uiso 1 1 calc R . .
H4B H 0.7975 -0.0390 0.8047 0.065 Uiso 1 1 calc R . .
H4C H 0.7986 0.0479 0.7494 0.065 Uiso 1 1 calc R . .
C5 C 0.5974(7) -0.0056(6) 0.8920(5) 0.056(2) Uani 1 1 d . . .
H5A H 0.5184 -0.0086 0.8674 0.084 Uiso 1 1 calc R . .
H5B H 0.6012 0.0141 0.9448 0.084 Uiso 1 1 calc R . .
H5C H 0.6319 -0.0669 0.8908 0.084 Uiso 1 1 calc R . .
C6 C 0.5713(6) 0.1558(6) 0.7769(4) 0.053(2) Uani 1 1 d . . .
H6A H 0.4974 0.1255 0.7685 0.080 Uiso 1 1 calc R . .
H6B H 0.5967 0.1650 0.7282 0.080 Uiso 1 1 calc R . .
H6C H 0.5654 0.2159 0.8014 0.080 Uiso 1 1 calc R . .
C7 C 0.8720(6) 0.2446(5) 0.7375(4) 0.046(2) Uani 1 1 d . . .
H7A H 0.8102 0.2033 0.7448 0.070 Uiso 1 1 calc R . .
H7B H 0.8483 0.2832 0.6926 0.070 Uiso 1 1 calc R . .
H7C H 0.8917 0.2843 0.7821 0.070 Uiso 1 1 calc R . .
C8 C 0.9633(7) 0.1050(6) 0.6321(4) 0.050(2) Uani 1 1 d . . .
H8A H 0.9050 0.0592 0.6374 0.074 Uiso 1 1 calc R . .
H8B H 1.0307 0.0733 0.6212 0.074 Uiso 1 1 calc R . .
H8C H 0.9352 0.1474 0.5906 0.074 Uiso 1 1 calc R . .
C9 C 1.1137(6) 0.2603(5) 0.7116(4) 0.048(2) Uani 1 1 d . . .
H9A H 1.1331 0.2965 0.7582 0.073 Uiso 1 1 calc R . .
H9B H 1.0858 0.3018 0.6693 0.073 Uiso 1 1 calc R . .
H9C H 1.1808 0.2277 0.7011 0.073 Uiso 1 1 calc R . .
C10 C 1.2244(7) 0.0004(6) 0.9009(4) 0.055(2) Uani 1 1 d . . .
H10A H 1.2965 -0.0306 0.8996 0.083 Uiso 1 1 calc R . .
H10B H 1.1789 -0.0373 0.9299 0.083 Uiso 1 1 calc R . .
H10C H 1.2382 0.0611 0.9249 0.083 Uiso 1 1 calc R . .
C11 C 1.0846(7) -0.0984(5) 0.7613(5) 0.054(2) Uani 1 1 d . . .
H11A H 1.1357 -0.1271 0.7307 0.081 Uiso 1 1 calc R . .
H11B H 1.0112 -0.0875 0.7296 0.081 Uiso 1 1 calc R . .
H11C H 1.0751 -0.1397 0.8032 0.081 Uiso 1 1 calc R . .
C12 C 1.2584(7) 0.0508(6) 0.7438(5) 0.070(3) Uani 1 1 d . . .
H12A H 1.2887 -0.0045 0.7226 0.104 Uiso 1 1 calc R . .
H12B H 1.3193 0.0831 0.7768 0.104 Uiso 1 1 calc R . .
H12C H 1.2255 0.0920 0.7025 0.104 Uiso 1 1 calc R . .
C13 C 1.1381(8) 0.3530(7) 1.0617(5) 0.069(3) Uani 1 1 d . . .
H13A H 1.1643 0.2963 1.0892 0.103 Uiso 1 1 calc R . .
H13B H 1.0653 0.3715 1.0747 0.103 Uiso 1 1 calc R . .
H13C H 1.1933 0.4025 1.0759 0.103 Uiso 1 1 calc R . .
C14 C 1.0686(8) 0.4373(6) 0.9018(6) 0.082(3) Uani 1 1 d . . .
H14A H 1.0622 0.4251 0.8473 0.123 Uiso 1 1 calc R . .
H14B H 1.1213 0.4885 0.9159 0.123 Uiso 1 1 calc R . .
H14C H 0.9945 0.4538 0.9135 0.123 Uiso 1 1 calc R . .
C15 C 1.2615(7) 0.2940(7) 0.9323(5) 0.078(3) Uani 1 1 d . . .
H15A H 1.2543 0.2844 0.8775 0.117 Uiso 1 1 calc R . .
H15B H 1.2852 0.2361 0.9588 0.117 Uiso 1 1 calc R . .
H15C H 1.3179 0.3421 0.9483 0.117 Uiso 1 1 calc R . .

loop_
_atom_site_aniso_label
_atom_site_aniso_U_11
_atom_site_aniso_U_22
_atom_site_aniso_U_33
_atom_site_aniso_U_23
_atom_site_aniso_U_13
_atom_site_aniso_U_12
U1 0.02491(13) 0.02775(13) 0.03227(13) 0.00428(14) 0.00941(9) 0.00314(14)
Cl 0.0427(11) 0.0317(9) 0.0370(10) 0.0030(8) 0.0034(8) 0.0004(8)
N1 0.022(3) 0.032(3) 0.033(3) 0.002(2) 0.009(2) 0.002(2)
N2 0.025(3) 0.035(4) 0.030(3) 0.003(3) 0.007(2) 0.001(3)
N3 0.024(3) 0.016(3) 0.020(3) 0.002(2) 0.006(2) 0.000(2)
Si1 0.0369(12) 0.0406(13) 0.0449(13) -0.0007(10) 0.0109(10) 0.0115(10)
Si2 0.0268(11) 0.0458(13) 0.0427(12) -0.0005(10) 0.0059(9) -0.0031(9)
Si3 0.0362(12) 0.0390(12) 0.0345(11) 0.0040(9) 0.0100(9) -0.0033(10)
Si4 0.0328(12) 0.0441(13) 0.0399(12) -0.0001(10) 0.0113(9) 0.0073(10)
Si5 0.0417(13) 0.0437(14) 0.0513(14) -0.0054(11) 0.0078(11) -0.0061(11)
C1 0.051(5) 0.054(5) 0.049(5) -0.014(4) 0.018(4) 0.008(4)
C2 0.085(7) 0.039(5) 0.073(6) 0.015(4) 0.026(5) 0.022(5)
C3 0.045(5) 0.089(7) 0.073(6) -0.017(6) 0.023(5) 0.010(5)
C4 0.043(5) 0.044(5) 0.041(4) -0.006(4) 0.003(4) -0.007(4)
C5 0.051(5) 0.056(6) 0.062(6) -0.002(4) 0.012(4) -0.023(4)
C6 0.029(4) 0.071(6) 0.055(5) 0.013(5) -0.008(4) 0.006(4)
C7 0.046(5) 0.044(5) 0.051(5) 0.016(4) 0.012(4) 0.004(4)
C8 0.050(5) 0.062(6) 0.036(4) 0.004(4) 0.005(4) -0.009(4)
C9 0.046(5) 0.049(5) 0.053(5) 0.010(4) 0.018(4) -0.012(4)
C10 0.055(6) 0.058(6) 0.053(5) 0.011(4) 0.006(4) 0.013(4)
C11 0.060(6) 0.044(5) 0.059(5) -0.011(4) 0.013(4) 0.016(4)
C12 0.048(6) 0.077(7) 0.092(7) 0.020(6) 0.034(5) 0.019(5)
C13 0.068(6) 0.077(7) 0.062(6) -0.024(5) 0.011(5) -0.021(5)
C14 0.089(8) 0.041(6) 0.117(9) 0.007(6) 0.021(7) -0.011(5)
C15 0.043(6) 0.114(9) 0.079(7) -0.021(6) 0.017(5) -0.008(6)

loop_
_atom_type_symbol
_atom_type_description
_atom_type_scat_dispersion_real
_atom_type_scat_dispersion_imag
_atom_type_scat_source
C C 0.0033 0.0016 'International Tables Vol C Tables 4.2.6.8 and 6.1.1.4'
H H 0.0000 0.0000 'International Tables Vol C Tables 4.2.6.8 and 6.1.1.4'
N N 0.0061 0.0033 'International Tables Vol C Tables 4.2.6.8 and 6.1.1.4'
Si Si 0.0817 0.0704 'International Tables Vol C Tables 4.2.6.8 and 6.1.1.4'
Cl Cl 0.1484 0.1585 'International Tables Vol C Tables 4.2.6.8 and 6.1.1.4'
U U -9.6767 9.6646 'International Tables Vol C Tables 4.2.6.8 and 6.1.1.4'

loop_
_geom_angle_atom_site_label_1
_geom_angle_atom_site_label_2
_geom_angle_atom_site_label_3
_geom_angle
_geom_angle_site_symmetry_1
_geom_angle_site_symmetry_3
_geom_angle_publ_flag
N3 U1 N1 99.45(19) . . ?
N3 U1 N2 93.22(19) . . ?
N1 U1 N2 121.37(18) . . ?
N3 U1 Cl 82.32(13) . . ?
N1 U1 Cl 111.87(14) . . ?
N2 U1 Cl 126.54(13) . . ?
N3 U1 Cl 154.87(13) . 3_757 ?
N1 U1 Cl 93.13(14) . 3_757 ?
N2 U1 Cl 98.69(14) . 3_757 ?
Cl U1 Cl 72.79(6) . 3_757 ?
N3 U1 Si2 121.39(13) . . ?
N1 U1 Si2 26.60(14) . . ?
N2 U1 Si2 102.15(13) . . ?
Cl U1 Si2 125.54(5) . . ?
Cl U1 Si2 77.63(5) 3_757 . ?
N3 U1 Si4 102.59(14) . . ?
N1 U1 Si4 140.76(14) . . ?
N2 U1 Si4 26.24(13) . . ?
Cl U1 Si4 102.98(5) . . ?
Cl U1 Si4 80.16(5) 3_757 . ?
Si2 U1 Si4 115.74(5) . . ?
U1 Cl U1 107.21(6) . 3_757 ?
Si2 N1 Si1 119.6(3) . . ?
Si2 N1 U1 118.5(3) . . ?
Si1 N1 U1 121.8(3) . . ?
Si4 N2 Si3 120.1(3) . . ?
Si4 N2 U1 118.9(3) . . ?
Si3 N2 U1 120.9(3) . . ?
Si5 N3 U1 160.8(3) . . ?
N1 Si1 C3 112.9(3) . . ?
N1 Si1 C2 110.7(3) . . ?
C3 Si1 C2 107.9(4) . . ?
N1 Si1 C1 111.4(3) . . ?
C3 Si1 C1 106.5(4) . . ?
C2 Si1 C1 107.1(4) . . ?
N1 Si2 C6 112.7(3) . . ?
N1 Si2 C5 112.5(3) . . ?
C6 Si2 C5 109.4(4) . . ?
N1 Si2 C4 110.0(3) . . ?
C6 Si2 C4 106.7(4) . . ?
C5 Si2 C4 105.3(4) . . ?
N1 Si2 U1 34.86(17) . . ?
C6 Si2 U1 130.8(3) . . ?
C5 Si2 U1 117.4(3) . . ?
C4 Si2 U1 75.7(2) . . ?
N2 Si3 C8 111.0(3) . . ?
N2 Si3 C9 113.3(3) . . ?
C8 Si3 C9 108.4(4) . . ?
N2 Si3 C7 110.0(3) . . ?
C8 Si3 C7 108.5(4) . . ?
C9 Si3 C7 105.4(3) . . ?
N2 Si4 C11 110.5(3) . . ?
N2 Si4 C12 114.7(3) . . ?
C11 Si4 C12 107.7(4) . . ?
N2 Si4 C10 108.5(3) . . ?
C11 Si4 C10 110.7(4) . . ?
C12 Si4 C10 104.6(4) . . ?
N2 Si4 U1 34.85(17) . . ?
C11 Si4 U1 108.2(3) . . ?
C12 Si4 U1 140.3(3) . . ?
C10 Si4 U1 77.6(3) . . ?
N3 Si5 C14 108.0(4) . . ?
N3 Si5 C15 108.5(4) . . ?
C14 Si5 C15 111.0(5) . . ?
N3 Si5 C13 109.7(3) . . ?
C14 Si5 C13 110.6(5) . . ?
C15 Si5 C13 109.0(4) . . ?

loop_
_geom_bond_atom_site_label_1
_geom_bond_atom_site_label_2
_geom_bond_distance
_geom_bond_site_symmetry_2
_geom_bond_publ_flag
U1 N3 2.081(5) . ?
U1 N1 2.237(5) . ?
U1 N2 2.249(5) . ?
U1 Cl 2.8298(18) . ?
U1 Cl 2.8470(19) 3_757 ?
U1 Si2 3.438(2) . ?
U1 Si4 3.445(2) . ?
Cl U1 2.8470(19) 3_757 ?
N1 Si2 1.753(5) . ?
N1 Si1 1.756(6) . ?
N2 Si4 1.740(5) . ?
N2 Si3 1.754(5) . ?
N3 Si5 1.654(5) . ?
Si1 C3 1.877(8) . ?
Si1 C2 1.887(8) . ?
Si1 C1 1.889(8) . ?
Si2 C6 1.872(7) . ?
Si2 C5 1.880(8) . ?
Si2 C4 1.884(7) . ?
Si3 C8 1.876(7) . ?
Si3 C9 1.882(7) . ?
Si3 C7 1.888(7) . ?
Si4 C11 1.873(8) . ?
Si4 C12 1.872(8) . ?
Si4 C10 1.877(8) . ?
Si5 C14 1.851(9) . ?
Si5 C15 1.861(8) . ?
Si5 C13 1.874(8) . ?

loop_
_geom_torsion_atom_site_label_1
_geom_torsion_atom_site_label_2
_geom_torsion_atom_site_label_3
_geom_torsion_atom_site_label_4
_geom_torsion
_geom_torsion_site_symmetry_1
_geom_torsion_site_symmetry_2
_geom_torsion_site_symmetry_3
_geom_torsion_site_symmetry_4
_geom_torsion_publ_flag
N3 U1 Cl U1 -176.45(14) . . . 3_757 ?
N1 U1 Cl U1 86.40(16) . . . 3_757 ?
N2 U1 Cl U1 -88.13(17) . . . 3_757 ?
Cl U1 Cl U1 0.0 3_757 . . 3_757 ?
Si2 U1 Cl U1 60.21(8) . . . 3_757 ?
Si4 U1 Cl U1 -75.22(7) . . . 3_757 ?
N3 U1 N1 Si2 147.9(3) . . . . ?
N2 U1 N1 Si2 48.2(4) . . . . ?
Cl U1 N1 Si2 -126.7(3) . . . . ?
Cl U1 N1 Si2 -54.0(3) 3_757 . . . ?
Si4 U1 N1 Si2 24.3(4) . . . . ?
N3 U1 N1 Si1 -29.5(3) . . . . ?
N2 U1 N1 Si1 -129.2(3) . . . . ?
Cl U1 N1 Si1 55.9(3) . . . . ?
Cl U1 N1 Si1 128.6(3) 3_757 . . . ?
Si2 U1 N1 Si1 -177.4(6) . . . . ?
Si4 U1 N1 Si1 -153.13(19) . . . . ?
N3 U1 N2 Si4 112.3(3) . . . . ?
N1 U1 N2 Si4 -144.6(3) . . . . ?
Cl U1 N2 Si4 29.5(4) . . . . ?
Cl U1 N2 Si4 -45.5(3) 3_757 . . . ?
Si2 U1 N2 Si4 -124.6(3) . . . . ?
N3 U1 N2 Si3 -62.9(3) . . . . ?
N1 U1 N2 Si3 40.2(4) . . . . ?
Cl U1 N2 Si3 -145.8(2) . . . . ?
Cl U1 N2 Si3 139.3(3) 3_757 . . . ?
Si2 U1 N2 Si3 60.1(3) . . . . ?
Si4 U1 N2 Si3 -175.3(5) . . . . ?
N1 U1 N3 Si5 167.7(9) . . . . ?
N2 U1 N3 Si5 -69.8(9) . . . . ?
Cl U1 N3 Si5 56.6(9) . . . . ?
Cl U1 N3 Si5 48.6(11) 3_757 . . . ?
Si2 U1 N3 Si5 -176.1(8) . . . . ?
Si4 U1 N3 Si5 -45.0(9) . . . . ?
Si2 N1 Si1 C3 31.6(5) . . . . ?
U1 N1 Si1 C3 -151.0(4) . . . . ?
Si2 N1 Si1 C2 -89.6(5) . . . . ?
U1 N1 Si1 C2 87.8(4) . . . . ?
Si2 N1 Si1 C1 151.4(4) . . . . ?
U1 N1 Si1 C1 -31.3(4) . . . . ?
Si1 N1 Si2 C6 47.7(5) . . . . ?
U1 N1 Si2 C6 -129.7(4) . . . . ?
Si1 N1 Si2 C5 -76.5(5) . . . . ?
U1 N1 Si2 C5 106.1(4) . . . . ?
Si1 N1 Si2 C4 166.6(3) . . . . ?
U1 N1 Si2 C4 -10.9(4) . . . . ?
Si1 N1 Si2 U1 177.5(5) . . . . ?
N3 U1 Si2 N1 -37.9(3) . . . . ?
N2 U1 Si2 N1 -139.4(3) . . . . ?
Cl U1 Si2 N1 66.2(3) . . . . ?
Cl U1 Si2 N1 124.2(3) 3_757 . . . ?
Si4 U1 Si2 N1 -163.2(3) . . . . ?
N3 U1 Si2 C6 31.7(4) . . . . ?
N1 U1 Si2 C6 69.6(5) . . . . ?
N2 U1 Si2 C6 -69.8(4) . . . . ?
Cl U1 Si2 C6 135.8(4) . . . . ?
Cl U1 Si2 C6 -166.1(4) 3_757 . . . ?
Si4 U1 Si2 C6 -93.6(4) . . . . ?
N3 U1 Si2 C5 -128.5(3) . . . . ?
N1 U1 Si2 C5 -90.6(4) . . . . ?
N2 U1 Si2 C5 130.1(3) . . . . ?
Cl U1 Si2 C5 -24.4(3) . . . . ?
Cl U1 Si2 C5 33.7(3) 3_757 . . . ?
Si4 U1 Si2 C5 106.2(3) . . . . ?
N3 U1 Si2 C4 131.5(3) . . . . ?
N1 U1 Si2 C4 169.4(4) . . . . ?
N2 U1 Si2 C4 30.1(3) . . . . ?
Cl U1 Si2 C4 -124.4(2) . . . . ?
Cl U1 Si2 C4 -66.3(2) 3_757 . . . ?
Si4 U1 Si2 C4 6.2(3) . . . . ?
Si4 N2 Si3 C8 54.1(4) . . . . ?
U1 N2 Si3 C8 -130.7(3) . . . . ?
Si4 N2 Si3 C9 -68.2(4) . . . . ?
U1 N2 Si3 C9 107.0(4) . . . . ?
Si4 N2 Si3 C7 174.2(4) . . . . ?
U1 N2 Si3 C7 -10.6(4) . . . . ?
Si3 N2 Si4 C11 -92.0(4) . . . . ?
U1 N2 Si4 C11 92.7(4) . . . . ?
Si3 N2 Si4 C12 30.0(5) . . . . ?
U1 N2 Si4 C12 -145.3(4) . . . . ?
Si3 N2 Si4 C10 146.5(4) . . . . ?
U1 N2 Si4 C10 -28.8(4) . . . . ?
Si3 N2 Si4 U1 175.3(5) . . . . ?
N3 U1 Si4 N2 -71.2(3) . . . . ?
N1 U1 Si4 N2 51.5(4) . . . . ?
Cl U1 Si4 N2 -156.1(3) . . . . ?
Cl U1 Si4 N2 134.3(3) 3_757 . . . ?
Si2 U1 Si4 N2 63.3(3) . . . . ?
N3 U1 Si4 C11 -171.1(3) . . . . ?
N1 U1 Si4 C11 -48.5(4) . . . . ?
N2 U1 Si4 C11 -99.9(4) . . . . ?
Cl U1 Si4 C11 104.0(3) . . . . ?
Cl U1 Si4 C11 34.4(3) 3_757 . . . ?
Si2 U1 Si4 C11 -36.7(3) . . . . ?
N3 U1 Si4 C12 -17.1(5) . . . . ?
N1 U1 Si4 C12 105.6(5) . . . . ?
N2 U1 Si4 C12 54.1(5) . . . . ?
Cl U1 Si4 C12 -102.0(5) . . . . ?
Cl U1 Si4 C12 -171.6(5) 3_757 . . . ?
Si2 U1 Si4 C12 117.4(5) . . . . ?
N3 U1 Si4 C10 81.0(3) . . . . ?
N1 U1 Si4 C10 -156.4(3) . . . . ?
N2 U1 Si4 C10 152.1(4) . . . . ?
Cl U1 Si4 C10 -3.9(3) . . . . ?
Cl U1 Si4 C10 -73.6(3) 3_757 . . . ?
Si2 U1 Si4 C10 -144.6(3) . . . . ?
U1 N3 Si5 C14 148.6(9) . . . . ?
U1 N3 Si5 C15 28.3(10) . . . . ?
U1 N3 Si5 C13 -90.7(9) . . . . ?
